data_7037687
loop_
_publ_author_name
'Ptak, Maciej'
'M\;aczka, Miros\/law'
'G\;agor, Anna'
'Sieradzki, Adam'
'Stroppa, Alessandro'
'Di Sante, Domenico'
'Perez-Mato, Juan Manuel'
'Macalik, Lucyna'

_publ_section_title
;
 Experimental and theoretical studies of structural phase transition in a
 novel polar perovskite-like [C2H5NH3][Na0.5Fe0.5(HCOO)3] formate.
;
_journal_issue 6
_journal_name_full 'Dalton transactions (Cambridge, England : 2003)'
_journal_page_first 2574
_journal_page_last 2583
_journal_paper_doi 10.1039/c5dt04536c
_journal_volume 45
_journal_year 2016
_chemical_formula_sum 'C10 H22 Fe N2 Na O12'
_chemical_formula_weight 441.13
_space_group_crystal_system monoclinic
_space_group_IT_number 7
_space_group_name_Hall 'P -2yac'
_space_group_name_H-M_alt 'P 1 n 1'
_symmetry_space_group_name_Hall 'P -2yac'
_symmetry_space_group_name_H-M 'P 1 n 1'
_atom_sites_solution_hydrogens geom
_audit_creation_method SHELXL-2014/7
_audit_update_record
;
2015-11-12 deposited with the CCDC.
2015-12-16 downloaded from the CCDC.
;
_cell_angle_alpha 90
_cell_angle_beta 91.3953(10)
_cell_angle_gamma 90
_cell_formula_units_Z 2
_cell_length_a 8.11760(10)
_cell_length_b 9.29060(10)
_cell_length_c 12.07760(10)
_cell_measurement_reflns_used 5663
_cell_measurement_temperature 297(2)
_cell_measurement_theta_max 27.6669
_cell_measurement_theta_min 2.5047
_cell_volume 910.591(17)
_computing_cell_refinement
;
CrysAlisPro, Oxford Diffraction Ltd.,
Version 1.171.34.44 (release 25-10-2010 CrysAlis171 .NET)
(compiled Oct 25 2010,18:11:34)
;
_computing_data_collection
;
CrysAlisPro, Oxford Diffraction Ltd.,
Version 1.171.34.44 (release 25-10-2010 CrysAlis171 .NET)
(compiled Oct 25 2010,18:11:34)
;
_computing_data_reduction
;
CrysAlisPro, Oxford Diffraction Ltd.,
Version 1.171.34.44 (release 25-10-2010 CrysAlis171 .NET)
(compiled Oct 25 2010,18:11:34)
;
_computing_structure_refinement 'SHELXL-2014/7 (Sheldrick, 2014)'
_diffrn_ambient_temperature 297(2)
_diffrn_detector_area_resol_mean 8.4350
_diffrn_measured_fraction_theta_full 0.999
_diffrn_measured_fraction_theta_max 0.999
_diffrn_measurement_device_type 'Xcalibur, Sapphire1, long nozzle'
_diffrn_radiation_monochromator graphite
_diffrn_radiation_source 'Enhance (Mo) X-ray Source'
_diffrn_radiation_type MoK\a
_diffrn_radiation_wavelength 0.71073
_diffrn_reflns_av_R_equivalents 0.0399
_diffrn_reflns_av_unetI/netI 0.0485
_diffrn_reflns_laue_measured_fraction_full 0.999
_diffrn_reflns_laue_measured_fraction_max 0.999
_diffrn_reflns_limit_h_max 9
_diffrn_reflns_limit_h_min -9
_diffrn_reflns_limit_k_max 11
_diffrn_reflns_limit_k_min -11
_diffrn_reflns_limit_l_max 14
_diffrn_reflns_limit_l_min -14
_diffrn_reflns_number 13093
_diffrn_reflns_point_group_measured_fraction_full 1.000
_diffrn_reflns_point_group_measured_fraction_max 1.000
_diffrn_reflns_theta_full 25.666
_diffrn_reflns_theta_max 25.666
_diffrn_reflns_theta_min 2.766
_exptl_absorpt_coefficient_mu 0.915
_exptl_absorpt_correction_T_max 1.00000
_exptl_absorpt_correction_T_min 0.87840
_exptl_absorpt_correction_type multi-scan
_exptl_absorpt_process_details
;
CrysAlisPro, Oxford Diffraction Ltd.,
Version 1.171.34.44 (release 25-10-2010 CrysAlis171 .NET)
(compiled Oct 25 2010,18:11:34)
Empirical absorption correction using spherical harmonics,
 implemented in SCALE3 ABSPACK scaling algorithm.
;
_exptl_crystal_density_diffrn 1.609
_exptl_crystal_description prism
_exptl_crystal_F_000 458
_exptl_crystal_size_max 0.15
_exptl_crystal_size_mid 0.11
_exptl_crystal_size_min 0.10
_refine_diff_density_max 0.238
_refine_diff_density_min -0.284
_refine_diff_density_rms 0.052
_refine_ls_abs_structure_details
;
 Refined as an inversion twin.
;
_refine_ls_abs_structure_Flack 0.42(2)
_refine_ls_extinction_method none
_refine_ls_goodness_of_fit_ref 1.028
_refine_ls_hydrogen_treatment constr
_refine_ls_matrix_type full
_refine_ls_number_parameters 240
_refine_ls_number_reflns 3442
_refine_ls_number_restraints 2
_refine_ls_restrained_S_all 1.028
_refine_ls_R_factor_all 0.0486
_refine_ls_R_factor_gt 0.0363
_refine_ls_shift/su_max 0.000
_refine_ls_shift/su_mean 0.000
_refine_ls_structure_factor_coef Fsqd
_refine_ls_weighting_details 'w=1/[\s^2^(Fo^2^)+(0.0328P)^2^] where P=(Fo^2^+2Fc^2^)/3'
_refine_ls_weighting_scheme calc
_refine_ls_wR_factor_gt 0.0671
_refine_ls_wR_factor_ref 0.0719
_reflns_Friedel_coverage 0.994
_reflns_friedel_fraction_full 1.000
_reflns_friedel_fraction_max 1.000
_reflns_number_gt 2987
_reflns_number_total 3442
_reflns_threshold_expression 'I > 2\s(I)'
_cod_data_source_file c5dt04536c2.cif
_cod_data_source_block 1
_cod_depositor_comments 'Adding full bibliography for 7037687--7037688.cif.'
_cod_database_code 7037687
_shelx_shelxl_version_number 2014/7
_shelx_space_group_comment
;
The symmetry employed for this shelxl refinement is uniquely defined
by the following loop, which should always be used as a source of
symmetry information in preference to the above space-group names.
They are only intended as comments.
;

loop_
_space_group_symop_operation_xyz
'x, y, z'
'x+1/2, -y, z+1/2'

loop_
_atom_site_label
_atom_site_type_symbol
_atom_site_fract_x
_atom_site_fract_y
_atom_site_fract_z
_atom_site_U_iso_or_equiv
_atom_site_adp_type
_atom_site_occupancy
_atom_site_site_symmetry_order
_atom_site_calc_flag
_atom_site_refinement_flags_posn
_atom_site_refinement_flags_adp
Fe1 Fe 0.31954(11) 0.72805(7) 0.53756(8) 0.02268(17) Uani 1 1 d . .
Na Na -0.1842(5) 0.22846(18) 0.5381(3) 0.0283(4) Uani 1 1 d . .
O1 O 0.4377(5) 0.7086(4) 0.3945(3) 0.0305(10) Uani 1 1 d . .
O2 O 0.4571(5) 0.7174(4) 0.2127(3) 0.0353(10) Uani 1 1 d . .
O3 O 0.5186(4) 0.8279(4) 0.6030(3) 0.0313(8) Uani 1 1 d . .
O4 O 0.1733(5) 0.7914(5) 0.8581(3) 0.0390(11) Uani 1 1 d . .
O5 O 0.2258(4) 0.9162(4) 0.4804(3) 0.0282(8) Uani 1 1 d . .
O6 O 0.7130(4) 0.9954(4) 0.6144(3) 0.0374(10) Uani 1 1 d . .
O7 O 0.4081(4) 0.5405(4) 0.5943(3) 0.0322(9) Uani 1 1 d . .
O8 O 0.5756(5) 0.3533(4) 0.6002(3) 0.0466(11) Uani 1 1 d . .
O9 O 0.1208(4) 0.6261(4) 0.4719(3) 0.0315(9) Uani 1 1 d . .
O10 O -0.0767(4) 0.4614(4) 0.4620(3) 0.0386(10) Uani 1 1 d . .
O11 O 0.1984(6) 0.7537(4) 0.6787(4) 0.0304(11) Uani 1 1 d . .
O12 O 0.0395(5) 1.0877(4) 0.4736(3) 0.0489(11) Uani 1 1 d . .
C1 C 0.0479(7) 0.5158(6) 0.5061(5) 0.0332(14) Uani 1 1 d . .
H1 H 0.0910 0.4716 0.5695 0.040 Uiso 1 1 calc R U
C2 C 0.0898(7) 0.9737(6) 0.5090(5) 0.0333(14) Uani 1 1 d . .
H2 H 0.0261 0.9249 0.5598 0.040 Uiso 1 1 calc R U
C3 C 0.5945(7) 0.9349(7) 0.5691(5) 0.0341(15) Uani 1 1 d . .
H3 H 0.5575 0.9736 0.5020 0.041 Uiso 1 1 calc R U
C4 C 0.5298(7) 0.4668(6) 0.5621(5) 0.0351(14) Uani 1 1 d . .
H4 H 0.5891 0.5038 0.5036 0.042 Uiso 1 1 calc R U
C5 C 0.3838(9) 0.7334(6) 0.2979(6) 0.0302(17) Uani 1 1 d . .
H5 H 0.2763 0.7676 0.2912 0.036 Uiso 1 1 calc R U
C6 C 0.2541(9) 0.7572(6) 0.7775(6) 0.0318(18) Uani 1 1 d . .
H6 H 0.3639 0.7321 0.7900 0.038 Uiso 1 1 calc R U
N2 N 0.3364(6) 0.1319(5) 0.3146(4) 0.0406(13) Uani 1 1 d . .
H2A H 0.4456 0.1392 0.3202 0.061 Uiso 1 1 calc R U
H2B H 0.3077 0.0990 0.2477 0.061 Uiso 1 1 calc R U
H2C H 0.3010 0.0714 0.3660 0.061 Uiso 1 1 calc R U
C7 C 0.2625(8) 0.2734(7) 0.3310(6) 0.0568(19) Uani 1 1 d . .
H7A H 0.2963 0.3106 0.4031 0.068 Uiso 1 1 calc R U
H7B H 0.1434 0.2647 0.3292 0.068 Uiso 1 1 calc R U
C8 C 0.3144(9) 0.3752(7) 0.2430(7) 0.070(2) Uani 1 1 d . .
H8A H 0.4304 0.3938 0.2513 0.105 Uiso 1 1 calc R U
H8B H 0.2546 0.4638 0.2496 0.105 Uiso 1 1 calc R U
H8C H 0.2916 0.3334 0.1716 0.105 Uiso 1 1 calc R U
N1 N 0.2955(7) 0.3652(5) 0.7841(4) 0.0400(13) Uani 1 1 d . .
H1A H 0.1863 0.3637 0.7753 0.060 Uiso 1 1 calc R U
H1B H 0.3407 0.3930 0.7212 0.060 Uiso 1 1 calc R U
H1C H 0.3234 0.4267 0.8378 0.060 Uiso 1 1 calc R U
C10 C 0.3182(11) 0.1164(8) 0.7273(9) 0.091(3) Uani 1 1 d . .
H10A H 0.3355 0.1597 0.6563 0.137 Uiso 1 1 calc R U
H10B H 0.2054 0.0863 0.7318 0.137 Uiso 1 1 calc R U
H10C H 0.3892 0.0343 0.7363 0.137 Uiso 1 1 calc R U
C9 C 0.3550(8) 0.2199(7) 0.8138(7) 0.060(2) Uani 1 1 d . .
H9A H 0.4732 0.2232 0.8274 0.072 Uiso 1 1 calc R U
H9B H 0.3039 0.1893 0.8816 0.072 Uiso 1 1 calc R U

loop_
_atom_site_aniso_label
_atom_site_aniso_U_11
_atom_site_aniso_U_22
_atom_site_aniso_U_33
_atom_site_aniso_U_23
_atom_site_aniso_U_13
_atom_site_aniso_U_12
Fe1 0.0203(3) 0.0263(3) 0.0215(3) 0.0015(5) 0.0007(2) 0.0006(5)
Na 0.0281(9) 0.0309(9) 0.0259(8) 0.0016(12) -0.0006(6) 0.0031(12)
O1 0.030(2) 0.044(2) 0.017(2) 0.0030(19) -0.0020(18) 0.005(2)
O2 0.033(2) 0.050(3) 0.023(2) 0.000(2) 0.0042(19) 0.001(2)
O3 0.027(2) 0.033(2) 0.033(2) 0.0049(17) -0.0026(16) -0.0066(17)
O4 0.034(2) 0.061(3) 0.022(2) -0.005(2) 0.0020(19) 0.002(2)
O5 0.025(2) 0.030(2) 0.030(2) 0.0023(15) 0.0035(16) 0.0047(16)
O6 0.028(2) 0.040(2) 0.043(2) 0.0056(18) -0.0063(19) -0.0119(18)
O7 0.027(2) 0.034(2) 0.036(2) 0.0031(17) 0.0026(17) 0.0047(17)
O8 0.049(3) 0.035(2) 0.055(3) 0.008(2) 0.004(2) 0.013(2)
O9 0.026(2) 0.035(2) 0.033(2) 0.0038(17) -0.0034(17) -0.0080(17)
O10 0.034(2) 0.037(2) 0.045(2) 0.0026(18) -0.010(2) -0.0126(18)
O11 0.023(2) 0.044(2) 0.024(2) 0.0017(16) 0.0021(18) 0.0000(17)
O12 0.044(3) 0.047(3) 0.056(3) 0.010(2) 0.009(2) 0.021(2)
C1 0.031(4) 0.036(3) 0.032(3) 0.003(3) -0.003(3) -0.004(3)
C2 0.027(3) 0.034(3) 0.038(3) 0.004(3) 0.001(3) 0.006(3)
C3 0.029(4) 0.048(4) 0.025(3) 0.011(3) -0.001(3) -0.005(3)
C4 0.031(3) 0.044(4) 0.031(3) 0.004(3) 0.009(3) 0.003(3)
C5 0.030(4) 0.031(3) 0.030(4) -0.001(2) 0.002(4) 0.003(2)
C6 0.018(4) 0.046(4) 0.031(5) 0.005(3) -0.002(4) 0.002(2)
N2 0.033(3) 0.046(3) 0.043(3) 0.005(2) 0.000(2) -0.012(3)
C7 0.039(4) 0.058(5) 0.074(5) -0.011(4) 0.008(4) -0.005(3)
C8 0.057(5) 0.048(4) 0.105(7) 0.013(5) -0.017(5) 0.001(4)
N1 0.042(3) 0.041(3) 0.037(3) 0.000(2) 0.002(2) -0.012(2)
C10 0.069(6) 0.063(6) 0.142(9) -0.036(6) 0.011(6) -0.008(5)
C9 0.040(4) 0.051(5) 0.088(6) -0.001(4) -0.014(4) 0.001(3)

loop_
_atom_type_symbol
_atom_type_description
_atom_type_scat_dispersion_real
_atom_type_scat_dispersion_imag
_atom_type_scat_source
C C 0.0033 0.0016 'International Tables Vol C Tables 4.2.6.8 and 6.1.1.4'
H H 0.0000 0.0000 'International Tables Vol C Tables 4.2.6.8 and 6.1.1.4'
N N 0.0061 0.0033 'International Tables Vol C Tables 4.2.6.8 and 6.1.1.4'
O O 0.0106 0.0060 'International Tables Vol C Tables 4.2.6.8 and 6.1.1.4'
Na Na 0.0362 0.0249 'International Tables Vol C Tables 4.2.6.8 and 6.1.1.4'
Fe Fe 0.3463 0.8444 'International Tables Vol C Tables 4.2.6.8 and 6.1.1.4'

loop_
_geom_angle_atom_site_label_1
_geom_angle_atom_site_label_2
_geom_angle_atom_site_label_3
_geom_angle
_geom_angle_site_symmetry_1
_geom_angle_site_symmetry_3
O7 Fe1 O11 89.53(15) . .
O7 Fe1 O1 92.35(15) . .
O11 Fe1 O1 178.12(19) . .
O7 Fe1 O3 89.35(15) . .
O11 Fe1 O3 90.96(16) . .
O1 Fe1 O3 89.08(16) . .
O7 Fe1 O9 90.18(15) . .
O11 Fe1 O9 89.19(17) . .
O1 Fe1 O9 90.79(16) . .
O3 Fe1 O9 179.50(17) . .
O7 Fe1 O5 178.94(18) . .
O11 Fe1 O5 89.96(15) . .
O1 Fe1 O5 88.16(15) . .
O3 Fe1 O5 91.59(15) . .
O9 Fe1 O5 88.89(15) . .
O12 Na O8 175.2(2) 1_545 1_455
O12 Na O2 92.9(2) 1_545 2_465
O8 Na O2 89.92(19) 1_455 2_465
O12 Na O4 90.91(19) 1_545 2_464
O8 Na O4 86.8(2) 1_455 2_464
O2 Na O4 172.37(19) 2_465 2_464
O12 Na O6 84.78(14) 1_545 1_445
O8 Na O6 91.26(19) 1_455 1_445
O2 Na O6 90.80(17) 2_465 1_445
O4 Na O6 96.15(17) 2_464 1_445
O12 Na O10 94.5(2) 1_545 .
O8 Na O10 89.43(14) 1_455 .
O2 Na O10 88.77(16) 2_465 .
O4 Na O10 84.32(16) 2_464 .
O6 Na O10 179.2(2) 1_445 .
C5 O1 Fe1 128.3(5) . .
C5 O2 Na 118.7(4) . 2_564
C3 O3 Fe1 129.8(4) . .
C6 O4 Na 115.7(4) . 2_565
C2 O5 Fe1 126.0(3) . .
C3 O6 Na 119.7(4) . 1_665
C4 O7 Fe1 129.8(4) . .
C4 O8 Na 123.2(4) . 1_655
C1 O9 Fe1 129.2(4) . .
C1 O10 Na 118.8(3) . .
C6 O11 Fe1 129.3(5) . .
C2 O12 Na 128.2(4) . 1_565
O10 C1 O9 125.3(5) . .
O10 C1 H1 117.4 . .
O9 C1 H1 117.4 . .
O12 C2 O5 123.7(5) . .
O12 C2 H2 118.1 . .
O5 C2 H2 118.1 . .
O6 C3 O3 127.4(5) . .
O6 C3 H3 116.3 . .
O3 C3 H3 116.3 . .
O8 C4 O7 126.1(6) . .
O8 C4 H4 117.0 . .
O7 C4 H4 117.0 . .
O2 C5 O1 126.8(7) . .
O2 C5 H5 116.6 . .
O1 C5 H5 116.6 . .
O4 C6 O11 124.6(6) . .
O4 C6 H6 117.7 . .
O11 C6 H6 117.7 . .
C7 N2 H2A 109.5 . .
C7 N2 H2B 109.5 . .
H2A N2 H2B 109.5 . .
C7 N2 H2C 109.5 . .
H2A N2 H2C 109.5 . .
H2B N2 H2C 109.5 . .
N2 C7 C8 110.5(6) . .
N2 C7 H7A 109.6 . .
C8 C7 H7A 109.6 . .
N2 C7 H7B 109.6 . .
C8 C7 H7B 109.6 . .
H7A C7 H7B 108.1 . .
C7 C8 H8A 109.5 . .
C7 C8 H8B 109.5 . .
H8A C8 H8B 109.5 . .
C7 C8 H8C 109.5 . .
H8A C8 H8C 109.5 . .
H8B C8 H8C 109.5 . .
C9 N1 H1A 109.5 . .
C9 N1 H1B 109.5 . .
H1A N1 H1B 109.5 . .
C9 N1 H1C 109.5 . .
H1A N1 H1C 109.5 . .
H1B N1 H1C 109.5 . .
C9 C10 H10A 109.5 . .
C9 C10 H10B 109.5 . .
H10A C10 H10B 109.5 . .
C9 C10 H10C 109.5 . .
H10A C10 H10C 109.5 . .
H10B C10 H10C 109.5 . .
C10 C9 N1 111.9(6) . .
C10 C9 H9A 109.2 . .
N1 C9 H9A 109.2 . .
C10 C9 H9B 109.2 . .
N1 C9 H9B 109.2 . .
H9A C9 H9B 107.9 . .

loop_
_geom_bond_atom_site_label_1
_geom_bond_atom_site_label_2
_geom_bond_distance
_geom_bond_site_symmetry_2
Fe1 O7 1.999(4) .
Fe1 O11 2.003(5) .
Fe1 O1 2.004(5) .
Fe1 O3 2.009(4) .
Fe1 O9 2.016(4) .
Fe1 O5 2.021(3) .
Na O12 2.384(5) 1_545
Na O8 2.405(5) 1_455
Na O2 2.429(6) 2_465
Na O4 2.444(6) 2_464
Na O6 2.504(4) 1_445
Na O10 2.515(4) .
O1 C5 1.258(8) .
O2 C5 1.210(8) .
O2 Na 2.429(6) 2_564
O3 C3 1.244(6) .
O4 C6 1.229(8) .
O4 Na 2.444(6) 2_565
O5 C2 1.281(6) .
O6 C3 1.231(7) .
O6 Na 2.504(4) 1_665
O7 C4 1.272(7) .
O8 C4 1.206(7) .
O8 Na 2.405(5) 1_655
O9 C1 1.258(6) .
O10 C1 1.240(6) .
O11 C6 1.266(9) .
O12 C2 1.209(6) .
O12 Na 2.384(5) 1_565
C1 H1 0.9300 .
C2 H2 0.9300 .
C3 H3 0.9300 .
C4 H4 0.9300 .
C5 H5 0.9300 .
C6 H6 0.9300 .
N2 C7 1.460(8) .
N2 H2A 0.8900 .
N2 H2B 0.8900 .
N2 H2C 0.8900 .
C7 C8 1.491(9) .
C7 H7A 0.9700 .
C7 H7B 0.9700 .
C8 H8A 0.9600 .
C8 H8B 0.9600 .
C8 H8C 0.9600 .
N1 C9 1.475(8) .
N1 H1A 0.8900 .
N1 H1B 0.8900 .
N1 H1C 0.8900 .
C10 C9 1.446(10) .
C10 H10A 0.9600 .
C10 H10B 0.9600 .
C10 H10C 0.9600 .
C9 H9A 0.9700 .
C9 H9B 0.9700 .

loop_
_geom_hbond_atom_site_label_D
_geom_hbond_atom_site_label_H
_geom_hbond_atom_site_label_A
_geom_hbond_distance_DH
_geom_hbond_distance_HA
_geom_hbond_distance_DA
_geom_hbond_angle_DHA
_geom_hbond_site_symmetry_A
C2 H2 O11 0.93 2.54 3.012(7) 111.8 .
C4 H4 O1 0.93 2.61 3.103(7) 114.0 .
N2 H2A O4 0.89 2.00 2.862(6) 162.7 2_564
N2 H2B O6 0.89 1.97 2.852(6) 169.2 2_464
N2 H2C O5 0.89 2.10 2.987(6) 175.7 1_545
N2 H2C O12 0.89 2.52 3.145(7) 127.7 1_545
C7 H7B O12 0.97 2.56 3.061(8) 112.5 1_545
N1 H1A O1 0.89 2.60 3.298(7) 136.3 2_465
N1 H1A O2 0.89 2.13 2.960(7) 155.1 2_465
N1 H1B O7 0.89 2.14 2.974(6) 156.4 .
N1 H1B O8 0.89 2.46 3.219(7) 143.7 .
N1 H1C O10 0.89 1.98 2.860(6) 168.9 2_565
C9 H9A O9 0.97 2.52 3.185(8) 125.9 2_565
